data_7702181
loop_
_publ_author_name
'Cannella, Anthony F.'
'Dey, Suman Kr'
'MacMillan, Samantha N.'
'Lacy, David C.'

_publ_section_title
;
 Structural diversity in pyridine and polypyridine adducts of ring slipped
 manganocene: correlating ligand steric bulk with quantified deviation
 from ideal hapticity.
;
_journal_issue 15
_journal_name_full 'Dalton transactions (Cambridge, England : 2003)'
_journal_page_first 5171
_journal_page_last 5180
_journal_paper_doi 10.1039/C8DT00537K
_journal_volume 47
_journal_year 2018
_chemical_formula_sum 'C48 H52 Mn2 N4 O'
_chemical_formula_weight 810.81
_space_group_crystal_system orthorhombic
_space_group_IT_number 18
_space_group_name_Hall 'P 2 2ab'
_space_group_name_H-M_alt 'P 21 21 2'
_atom_sites_solution_hydrogens geom
_audit_creation_method SHELXL-2014/7
_audit_update_record
;
2018-02-06 deposited with the CCDC.
2018-03-05 downloaded from the CCDC.
;
_cell_angle_alpha 90
_cell_angle_beta 90
_cell_angle_gamma 90
_cell_formula_units_Z 2
_cell_length_a 14.7987(8)
_cell_length_b 16.8841(9)
_cell_length_c 8.5878(6)
_cell_measurement_reflns_used 5712
_cell_measurement_temperature 223(2)
_cell_measurement_theta_max 28.70
_cell_measurement_theta_min 2.66
_cell_volume 2145.8(2)
_computing_cell_refinement 'Bruker SAINT'
_computing_data_collection 'Bruker APEX2'
_computing_data_reduction 'Bruker SAINT'
_computing_molecular_graphics 'Bruker SHELXTL'
_computing_publication_material 'Bruker SHELXTL'
_computing_structure_refinement 'SHELXL-2014/7 (Sheldrick, 2014)'
_computing_structure_solution 'SHELXS-97 (Sheldrick 2008)'
_diffrn_ambient_temperature 223(2)
_diffrn_measured_fraction_theta_full 0.994
_diffrn_measured_fraction_theta_max 0.996
_diffrn_measurement_device_type 'Bruker APEX-II CCD'
_diffrn_measurement_method '\f and \w scans'
_diffrn_radiation_type MoK\a
_diffrn_radiation_wavelength 0.71073
_diffrn_reflns_av_R_equivalents 0.0204
_diffrn_reflns_av_unetI/netI 0.0366
_diffrn_reflns_Laue_measured_fraction_full 0.994
_diffrn_reflns_Laue_measured_fraction_max 0.996
_diffrn_reflns_limit_h_max 19
_diffrn_reflns_limit_h_min -19
_diffrn_reflns_limit_k_max 22
_diffrn_reflns_limit_k_min -22
_diffrn_reflns_limit_l_max 11
_diffrn_reflns_limit_l_min -8
_diffrn_reflns_number 13495
_diffrn_reflns_point_group_measured_fraction_full 0.995
_diffrn_reflns_point_group_measured_fraction_max 0.997
_diffrn_reflns_theta_full 25.242
_diffrn_reflns_theta_max 28.699
_diffrn_reflns_theta_min 1.830
_exptl_absorpt_coefficient_mu 0.628
_exptl_absorpt_correction_T_max 0.7461
_exptl_absorpt_correction_T_min 0.6619
_exptl_absorpt_correction_type multi-scan
_exptl_absorpt_process_details 'SADABS 2014/5'
_exptl_crystal_colour orange
_exptl_crystal_density_diffrn 1.255
_exptl_crystal_description Block
_exptl_crystal_F_000 852
_exptl_crystal_size_max 0.360
_exptl_crystal_size_mid 0.250
_exptl_crystal_size_min 0.210
_refine_diff_density_max 0.228
_refine_diff_density_min -0.181
_refine_diff_density_rms 0.035
_refine_ls_abs_structure_details
; 
 Flack x determined using 1809 quotients [(I+)-(I-)]/[(I+)+(I-)] 
 (Parsons, Flack and Wagner, Acta Cryst. B69 (2013) 249-259). 
;
_refine_ls_abs_structure_Flack 0.008(8)
_refine_ls_extinction_method none
_refine_ls_goodness_of_fit_ref 1.112
_refine_ls_hydrogen_treatment constr
_refine_ls_matrix_type full
_refine_ls_number_parameters 273
_refine_ls_number_reflns 5537
_refine_ls_number_restraints 107
_refine_ls_restrained_S_all 1.110
_refine_ls_R_factor_all 0.0429
_refine_ls_R_factor_gt 0.0349
_refine_ls_shift/su_max 0.002
_refine_ls_shift/su_mean 0.000
_refine_ls_structure_factor_coef Fsqd
_refine_ls_weighting_details 'w=1/[\s^2^(Fo^2^)+(0.0486P)^2^] where P=(Fo^2^+2Fc^2^)/3'
_refine_ls_weighting_scheme calc
_refine_ls_wR_factor_gt 0.0894
_refine_ls_wR_factor_ref 0.0935
_reflns_Friedel_coverage 0.770
_reflns_Friedel_fraction_full 0.997
_reflns_Friedel_fraction_max 0.998
_reflns_number_gt 4774
_reflns_number_total 5537
_reflns_threshold_expression 'I > 2\s(I)'
_cod_data_source_file c8dt00537k2.cif
_cod_data_source_block lacy10_a
_cod_database_code 7702181
_shelx_shelxl_version_number 2014/7
_shelx_space_group_comment
; 
The symmetry employed for this shelxl refinement is uniquely defined 
by the following loop, which should always be used as a source of 
symmetry information in preference to the above space-group names. 
They are only intended as comments. 
;
_shelx_estimated_absorpt_t_min 0.806
_shelx_estimated_absorpt_t_max 0.879

loop_
_space_group_symop_operation_xyz
'x, y, z'
'-x, -y, z'
'-x+1/2, y+1/2, -z'
'x+1/2, -y+1/2, -z'

loop_
_atom_site_label
_atom_site_type_symbol
_atom_site_fract_x
_atom_site_fract_y
_atom_site_fract_z
_atom_site_U_iso_or_equiv
_atom_site_adp_type
_atom_site_occupancy
_atom_site_site_symmetry_order
_atom_site_calc_flag
_atom_site_refinement_flags_posn
_atom_site_refinement_flags_adp
_atom_site_refinement_flags_occupancy
_atom_site_disorder_assembly
_atom_site_disorder_group
Mn Mn 0.39988(2) 0.19231(2) 0.34047(5) 0.04389(12) Uani 1 1 d . . . . .
N1 N 0.30086(13) 0.28423(12) 0.2563(3) 0.0456(5) Uani 1 1 d . . . . .
N2 N 0.40756(13) 0.29056(11) 0.5141(2) 0.0442(4) Uani 1 1 d . . . . .
C1 C 0.4873(2) 0.1399(2) 0.0962(5) 0.0798(11) Uani 1 1 d . U . . .
H1 H 0.4518 0.1133 0.0222 0.096 Uiso 1 1 calc R U . . .
C2 C 0.4938(2) 0.2228(2) 0.1154(4) 0.0726(10) Uani 1 1 d . U . . .
H2 H 0.4651 0.2625 0.0565 0.087 Uiso 1 1 calc R U . . .
C3 C 0.5526(2) 0.2326(3) 0.2419(5) 0.0864(12) Uani 1 1 d . U . . .
H3 H 0.5699 0.2813 0.2857 0.104 Uiso 1 1 calc R U . . .
C4 C 0.5806(3) 0.1594(4) 0.2911(6) 0.119(2) Uani 1 1 d . U . . .
H4 H 0.6208 0.1494 0.3734 0.143 Uiso 1 1 calc R U . . .
C5 C 0.5417(3) 0.1058(3) 0.2038(7) 0.1077(18) Uani 1 1 d . U . . .
H5 H 0.5503 0.0509 0.2143 0.129 Uiso 1 1 calc R U . . .
C6 C 0.3752(2) 0.07224(18) 0.4831(6) 0.0788(11) Uani 1 1 d . U . . .
H6 H 0.4331 0.0493 0.4841 0.095 Uiso 1 1 calc R U . . .
C7 C 0.3156(2) 0.07267(18) 0.3580(6) 0.0795(11) Uani 1 1 d . U . . .
H7 H 0.3255 0.0503 0.2593 0.095 Uiso 1 1 calc R U . . .
C8 C 0.2376(3) 0.1129(2) 0.4073(7) 0.0936(14) Uani 1 1 d . U . . .
H8 H 0.1857 0.1222 0.3469 0.112 Uiso 1 1 calc R U . . .
C9 C 0.2505(3) 0.1366(2) 0.5611(7) 0.1043(17) Uani 1 1 d . U . . .
H9 H 0.2086 0.1647 0.6220 0.125 Uiso 1 1 calc R U . . .
C10 C 0.3337(3) 0.1124(2) 0.6085(6) 0.0947(13) Uani 1 1 d . U . . .
H10 H 0.3592 0.1209 0.7074 0.114 Uiso 1 1 calc R U . . .
C11 C 0.2614(3) 0.2098(3) 0.0211(5) 0.0960(14) Uani 1 1 d . . . . .
H11A H 0.3139 0.2140 -0.0461 0.144 Uiso 1 1 calc R U . . .
H11B H 0.2073 0.2053 -0.0422 0.144 Uiso 1 1 calc R U . . .
H11C H 0.2672 0.1633 0.0865 0.144 Uiso 1 1 calc R U . . .
C12 C 0.25496(18) 0.28187(19) 0.1210(4) 0.0570(7) Uani 1 1 d . . . . .
C13 C 0.20061(19) 0.3450(2) 0.0750(4) 0.0688(9) Uani 1 1 d . . . . .
H13 H 0.1694 0.3431 -0.0202 0.083 Uiso 1 1 calc R U . . .
C14 C 0.1931(2) 0.4095(2) 0.1691(5) 0.0772(10) Uani 1 1 d . . . . .
H14 H 0.1568 0.4525 0.1388 0.093 Uiso 1 1 calc R U . . .
C15 C 0.23884(19) 0.41178(17) 0.3088(4) 0.0636(8) Uani 1 1 d . . . . .
H15 H 0.2332 0.4555 0.3758 0.076 Uiso 1 1 calc R U . . .
C16 C 0.29330(15) 0.34816(13) 0.3484(4) 0.0451(5) Uani 1 1 d . . . . .
C17 C 0.34784(17) 0.34936(14) 0.4937(3) 0.0481(6) Uani 1 1 d . . . . .
C18 C 0.3404(3) 0.4109(2) 0.6003(5) 0.0770(10) Uani 1 1 d . . . . .
H18 H 0.2972 0.4510 0.5857 0.092 Uiso 1 1 calc R U . . .
C19 C 0.3968(3) 0.4126(2) 0.7273(5) 0.0942(13) Uani 1 1 d . . . . .
H19 H 0.3929 0.4541 0.7999 0.113 Uiso 1 1 calc R U . . .
C20 C 0.4576(3) 0.3542(2) 0.7463(4) 0.0830(11) Uani 1 1 d . . . . .
H20 H 0.4969 0.3552 0.8322 0.100 Uiso 1 1 calc R U . . .
C21 C 0.4626(2) 0.29300(18) 0.6408(3) 0.0591(7) Uani 1 1 d . . . . .
C22 C 0.5305(2) 0.2294(2) 0.6617(4) 0.0791(10) Uani 1 1 d . . . . .
H22A H 0.5083 0.1809 0.6147 0.119 Uiso 1 1 calc R U . . .
H22B H 0.5408 0.2209 0.7719 0.119 Uiso 1 1 calc R U . . .
H22C H 0.5866 0.2448 0.6121 0.119 Uiso 1 1 calc R U . . .
O1S O 0.4959(15) 0.4943(19) 0.0332(7) 0.130(4) Uani 0.5 1 d D . P A -1
C1S C 0.5582(15) 0.4570(10) 0.1283(19) 0.139(8) Uani 0.5 1 d D U P A -1
H1S1 H 0.6174 0.4823 0.1172 0.167 Uiso 0.5 1 calc R U P A -1
H1S2 H 0.5641 0.4012 0.0981 0.167 Uiso 0.5 1 calc R U P A -1
C2S C 0.5275(13) 0.4625(8) 0.2918(16) 0.093(4) Uani 0.5 1 d D U P A -1
H2S1 H 0.5004 0.4126 0.3267 0.111 Uiso 0.5 1 calc R U P A -1
H2S2 H 0.5775 0.4763 0.3614 0.111 Uiso 0.5 1 calc R U P A -1
C3S C 0.4622(11) 0.5240(13) 0.2857(17) 0.113(5) Uani 0.5 1 d D U P A -1
H3S1 H 0.4897 0.5751 0.3122 0.135 Uiso 0.5 1 calc R U P A -1
H3S2 H 0.4127 0.5135 0.3587 0.135 Uiso 0.5 1 calc R U P A -1
C4S C 0.4286(8) 0.5246(13) 0.124(2) 0.136(8) Uani 0.5 1 d D U P A -1
H4S1 H 0.3739 0.4922 0.1150 0.163 Uiso 0.5 1 calc R U P A -1
H4S2 H 0.4141 0.5788 0.0915 0.163 Uiso 0.5 1 calc R U P A -1

loop_
_atom_site_aniso_label
_atom_site_aniso_U_11
_atom_site_aniso_U_22
_atom_site_aniso_U_33
_atom_site_aniso_U_23
_atom_site_aniso_U_13
_atom_site_aniso_U_12
Mn 0.04098(18) 0.03776(18) 0.0529(2) 0.00133(17) 0.00814(16) 0.00102(15)
N1 0.0360(9) 0.0501(12) 0.0508(13) -0.0048(9) -0.0023(9) 0.0026(8)
N2 0.0478(10) 0.0458(11) 0.0391(10) 0.0032(8) 0.0018(9) -0.0020(9)
C1 0.0502(16) 0.101(3) 0.088(3) -0.008(2) 0.0146(16) -0.0101(18)
C2 0.0560(16) 0.096(2) 0.065(2) 0.0291(18) 0.0203(15) 0.0224(16)
C3 0.0525(18) 0.127(3) 0.079(3) -0.026(2) 0.0177(18) -0.005(2)
C4 0.063(2) 0.217(6) 0.077(3) 0.042(3) 0.0167(19) 0.051(3)
C5 0.070(2) 0.115(3) 0.138(5) 0.068(3) 0.041(3) 0.023(2)
C6 0.0720(19) 0.0503(16) 0.114(3) 0.0172(19) 0.041(2) 0.0057(15)
C7 0.0686(19) 0.0451(15) 0.125(3) -0.003(2) 0.037(2) -0.0095(14)
C8 0.0601(19) 0.0539(19) 0.167(5) 0.006(2) 0.028(2) -0.0099(15)
C9 0.093(3) 0.058(2) 0.162(5) -0.009(3) 0.071(3) -0.005(2)
C10 0.108(3) 0.064(2) 0.113(3) 0.004(2) 0.052(3) -0.013(2)
C11 0.082(2) 0.125(3) 0.081(3) -0.047(3) -0.034(2) 0.026(2)
C12 0.0403(12) 0.0713(18) 0.0595(19) -0.0042(14) -0.0078(12) 0.0006(12)
C13 0.0438(13) 0.087(2) 0.075(2) 0.0140(18) -0.0169(14) 0.0015(15)
C14 0.0564(16) 0.0646(19) 0.111(3) 0.021(2) -0.019(2) 0.0109(14)
C15 0.0562(15) 0.0471(15) 0.087(3) 0.0036(15) -0.0026(15) 0.0121(12)
C16 0.0387(10) 0.0413(12) 0.0552(15) 0.0029(12) 0.0039(11) 0.0008(9)
C17 0.0540(13) 0.0407(12) 0.0496(15) -0.0005(11) 0.0066(12) -0.0027(10)
C18 0.108(3) 0.0524(18) 0.070(2) -0.0132(15) 0.001(2) 0.0120(18)
C19 0.144(4) 0.073(2) 0.066(2) -0.0256(19) -0.011(3) -0.005(3)
C20 0.108(3) 0.092(3) 0.049(2) -0.0068(19) -0.0167(19) -0.013(2)
C21 0.0628(15) 0.0698(18) 0.0445(15) 0.0078(14) -0.0047(13) -0.0102(13)
C22 0.0699(19) 0.112(3) 0.0557(19) 0.016(2) -0.0131(18) 0.0059(18)
O1S 0.150(7) 0.171(9) 0.067(4) -0.004(11) -0.043(10) -0.063(6)
C1S 0.23(2) 0.101(8) 0.083(11) -0.008(7) 0.046(13) 0.033(10)
C2S 0.147(10) 0.054(4) 0.077(7) 0.001(4) 0.033(7) -0.002(5)
C3S 0.085(7) 0.173(14) 0.080(8) 0.014(9) 0.032(6) 0.021(7)
C4S 0.055(5) 0.25(2) 0.100(11) 0.027(12) -0.001(6) -0.036(8)

loop_
_atom_type_symbol
_atom_type_description
_atom_type_scat_dispersion_real
_atom_type_scat_dispersion_imag
_atom_type_scat_source
C C 0.0033 0.0016 'International Tables Vol C Tables 4.2.6.8 and 6.1.1.4'
H H 0.0000 0.0000 'International Tables Vol C Tables 4.2.6.8 and 6.1.1.4'
N N 0.0061 0.0033 'International Tables Vol C Tables 4.2.6.8 and 6.1.1.4'
Mn Mn 0.3368 0.7283 'International Tables Vol C Tables 4.2.6.8 and 6.1.1.4'
O O 0.0106 0.0060 'International Tables Vol C Tables 4.2.6.8 and 6.1.1.4'

loop_
_geom_angle_atom_site_label_1
_geom_angle_atom_site_label_2
_geom_angle_atom_site_label_3
_geom_angle
N2 Mn N1 74.69(8)
N2 Mn C7 127.95(12)
N1 Mn C7 105.31(11)
N2 Mn C6 107.14(12)
N1 Mn C6 130.36(11)
C7 Mn C6 33.86(15)
N2 Mn C2 110.11(11)
N1 Mn C2 88.33(10)
C7 Mn C2 121.93(15)
C6 Mn C2 132.16(12)
N2 Mn C3 88.74(11)
N1 Mn C3 106.90(13)
C7 Mn C3 136.43(14)
C6 Mn C3 122.64(14)
C2 Mn C3 32.90(13)
N2 Mn C1 139.52(10)
N1 Mn C1 107.28(11)
C7 Mn C1 91.31(13)
C6 Mn C1 101.46(13)
C2 Mn C1 32.20(12)
C3 Mn C1 51.38(12)
C16 N1 C12 119.3(2)
C16 N1 Mn 114.76(17)
C12 N1 Mn 125.77(18)
C17 N2 C21 118.5(2)
C17 N2 Mn 115.41(17)
C21 N2 Mn 125.97(18)
C5 C1 C2 107.6(4)
C5 C1 Mn 83.7(3)
C2 C1 Mn 66.7(2)
C5 C1 H1 126.2
C2 C1 H1 126.2
Mn C1 H1 115.3
C3 C2 C1 104.5(3)
C3 C2 Mn 76.4(2)
C1 C2 Mn 81.0(2)
C3 C2 H2 127.8
C1 C2 H2 127.8
Mn C2 H2 108.6
C4 C3 C2 108.7(4)
C4 C3 Mn 85.6(3)
C2 C3 Mn 70.74(18)
C4 C3 H3 125.7
C2 C3 H3 125.7
Mn C3 H3 110.4
C5 C4 C3 108.3(4)
C5 C4 H4 125.9
C3 C4 H4 125.9
C4 C5 C1 111.0(5)
C4 C5 H5 124.5
C1 C5 H5 124.5
C7 C6 C10 108.0(3)
C7 C6 Mn 72.4(2)
C10 C6 Mn 92.9(2)
C7 C6 H6 126.0
C10 C6 H6 126.0
Mn C6 H6 102.4
C6 C7 C8 107.0(4)
C6 C7 Mn 73.76(19)
C8 C7 Mn 92.2(2)
C6 C7 H7 126.5
C8 C7 H7 126.5
Mn C7 H7 101.7
C9 C8 C7 108.2(5)
C9 C8 H8 125.9
C7 C8 H8 125.9
C10 C9 C8 108.7(4)
C10 C9 H9 125.6
C8 C9 H9 125.6
C9 C10 C6 108.1(5)
C9 C10 H10 126.0
C6 C10 H10 126.0
C12 C11 H11A 109.5
C12 C11 H11B 109.5
H11A C11 H11B 109.5
C12 C11 H11C 109.5
H11A C11 H11C 109.5
H11B C11 H11C 109.5
N1 C12 C13 120.9(3)
N1 C12 C11 119.2(3)
C13 C12 C11 119.9(3)
C14 C13 C12 119.4(3)
C14 C13 H13 120.3
C12 C13 H13 120.3
C13 C14 C15 120.0(3)
C13 C14 H14 120.0
C15 C14 H14 120.0
C14 C15 C16 118.5(3)
C14 C15 H15 120.7
C16 C15 H15 120.7
N1 C16 C15 121.8(3)
N1 C16 C17 117.4(2)
C15 C16 C17 120.7(3)
N2 C17 C18 121.3(3)
N2 C17 C16 117.2(2)
C18 C17 C16 121.4(3)
C19 C18 C17 119.4(3)
C19 C18 H18 120.3
C17 C18 H18 120.3
C20 C19 C18 119.1(3)
C20 C19 H19 120.4
C18 C19 H19 120.4
C19 C20 C21 120.4(3)
C19 C20 H20 119.8
C21 C20 H20 119.8
N2 C21 C20 121.2(3)
N2 C21 C22 118.7(3)
C20 C21 C22 120.1(3)
C21 C22 H22A 109.5
C21 C22 H22B 109.5
H22A C22 H22B 109.5
C21 C22 H22C 109.5
H22A C22 H22C 109.5
H22B C22 H22C 109.5
C4S O1S C1S 108.7(7)
O1S C1S C2S 109.1(12)
O1S C1S H1S1 109.9
C2S C1S H1S1 109.9
O1S C1S H1S2 109.9
C2S C1S H1S2 109.9
H1S1 C1S H1S2 108.3
C3S C2S C1S 102.7(12)
C3S C2S H2S1 111.2
C1S C2S H2S1 111.2
C3S C2S H2S2 111.2
C1S C2S H2S2 111.2
H2S1 C2S H2S2 109.1
C2S C3S C4S 105.6(13)
C2S C3S H3S1 110.6
C4S C3S H3S1 110.6
C2S C3S H3S2 110.6
C4S C3S H3S2 110.6
H3S1 C3S H3S2 108.8
O1S C4S C3S 106.8(10)
O1S C4S H4S1 110.4
C3S C4S H4S1 110.4
O1S C4S H4S2 110.4
C3S C4S H4S2 110.4
H4S1 C4S H4S2 108.6

loop_
_geom_bond_atom_site_label_1
_geom_bond_atom_site_label_2
_geom_bond_distance
Mn N2 2.234(2)
Mn N1 2.254(2)
Mn C7 2.379(3)
Mn C6 2.397(3)
Mn C2 2.436(3)
Mn C3 2.507(3)
Mn C1 2.619(4)
N1 C16 1.343(3)
N1 C12 1.347(4)
N2 C17 1.341(3)
N2 C21 1.360(4)
C1 C5 1.353(6)
C1 C2 1.413(5)
C1 H1 0.9400
C2 C3 1.402(5)
C2 H2 0.9400
C3 C4 1.371(7)
C3 H3 0.9400
C4 C5 1.308(8)
C4 H4 0.9400
C5 H5 0.9400
C6 C7 1.391(6)
C6 C10 1.413(6)
C6 H6 0.9400
C7 C8 1.404(5)
C7 H7 0.9400
C8 C9 1.394(7)
C8 H8 0.9400
C9 C10 1.360(7)
C9 H9 0.9400
C10 H10 0.9400
C11 C12 1.492(5)
C11 H11A 0.9700
C11 H11B 0.9700
C11 H11C 0.9700
C12 C13 1.393(4)
C13 C14 1.360(5)
C13 H13 0.9400
C14 C15 1.378(5)
C14 H14 0.9400
C15 C16 1.385(4)
C15 H15 0.9400
C16 C17 1.487(4)
C17 C18 1.389(4)
C18 C19 1.373(6)
C18 H18 0.9400
C19 C20 1.346(6)
C19 H19 0.9400
C20 C21 1.376(5)
C20 H20 0.9400
C21 C22 1.481(5)
C22 H22A 0.9700
C22 H22B 0.9700
C22 H22C 0.9700
O1S C4S 1.365(15)
O1S C1S 1.383(15)
C1S C2S 1.478(14)
C1S H1S1 0.9800
C1S H1S2 0.9800
C2S C3S 1.420(11)
C2S H2S1 0.9800
C2S H2S2 0.9800
C3S C4S 1.475(15)
C3S H3S1 0.9800
C3S H3S2 0.9800
C4S H4S1 0.9800
C4S H4S2 0.9800
